data_4308573
loop_
_publ_author_name
'Zheng He'
'En-Qing Gao'
'Zhe-Ming Wang'
'Chun-Hua Yan'
'Mohamedally Kurmoo'

_publ_contact_author_address
;
State Key Lab of Rare Earth Materials Chemistry and Applications & 
PKU-HKU Joint Lab on Rare Earth Materials and Bioinorganic Chemistry, 
College of Chemistry and Molecular Engineering, 
Peking University, 
Beijing 100871, 
China
;
_publ_contact_author_email chyan@chem.pku.edu.cn
_publ_contact_author_fax 86-(10)-62754179
_publ_contact_author_name 'Prof. Chun-Hua Yan'
_publ_contact_author_phone 86-(10)-62754179
_publ_section_title
;
Coordination Polymers Based on Inorganic Lanthanide(III) Sulfate Skeletons
and an Organic Isonicotinate N-oxide Connector: Segregation into Three
Structural Types by the Lanthanide Contraction Effect
;
_journal_name_full 'Inorganic Chemistry'
_journal_page_first 862
_journal_page_last 874
_journal_paper_doi 10.1021/ic0487575
_journal_volume 44
_journal_year 2005
_chemical_formula_sum 'C6 H6 Lu N O8 S'
_chemical_formula_weight 427.15
_chemical_name_systematic
; 
 ? 
;
_space_group_IT_number 14
_symmetry_cell_setting monoclinic
_symmetry_space_group_name_Hall '-P 2ybc'
_symmetry_space_group_name_H-M 'P 1 21/c 1'
_atom_sites_solution_hydrogens geom
_atom_sites_solution_primary direct
_atom_sites_solution_secondary difmap
_audit_creation_method SHELXL-97
_cell_angle_alpha 90.00
_cell_angle_beta 100.4133(12)
_cell_angle_gamma 90.00
_cell_formula_units_Z 4
_cell_length_a 9.2534(4)
_cell_length_b 14.6087(5)
_cell_length_c 7.5751(2)
_cell_measurement_reflns_used 12485
_cell_measurement_temperature 293(2)
_cell_measurement_theta_max 27.485
_cell_measurement_theta_min 3.395
_cell_volume 1007.14(6)
_computing_cell_refinement 'HKL Scalepack (Otwinowski & Minor, 1997)'
_computing_data_collection 'KappaCCD (Nonius B. V., 1998)'
_computing_data_reduction 'HKL Denzo (Otwinowski & Minor, 1997) & maXus (Mackay et al., 1998)'
_computing_molecular_graphics 'Bruker SHELXTL V5.1 (Sheldrick, 1998)'
_computing_publication_material 'SHELXL-97 (Sheldrick, 1997)'
_computing_structure_refinement 'SHELXL-97 (Sheldrick, 1997)'
_computing_structure_solution 'SHELXS-97 (Sheldrick, 1997)'
_diffrn_ambient_temperature 293(2)
_diffrn_detector_area_resol_mean 0.76
_diffrn_measured_fraction_theta_full 0.998
_diffrn_measured_fraction_theta_max 0.998
_diffrn_measurement_device_type 'NONIUS KappaCCD Diffractometer'
_diffrn_measurement_method CCD
_diffrn_radiation_monochromator graphite
_diffrn_radiation_source 'fine-focus sealed tube'
_diffrn_radiation_type MoK\a
_diffrn_radiation_wavelength 0.71073
_diffrn_reflns_av_R_equivalents 0.0914
_diffrn_reflns_av_sigmaI/netI 0.0698
_diffrn_reflns_limit_h_max 12
_diffrn_reflns_limit_h_min -12
_diffrn_reflns_limit_k_max 18
_diffrn_reflns_limit_k_min -18
_diffrn_reflns_limit_l_max 9
_diffrn_reflns_limit_l_min -9
_diffrn_reflns_number 15661
_diffrn_reflns_theta_full 27.47
_diffrn_reflns_theta_max 27.47
_diffrn_reflns_theta_min 3.50
_diffrn_standards_decay_% 0
_exptl_absorpt_coefficient_mu 10.042
_exptl_absorpt_correction_T_max 0.382
_exptl_absorpt_correction_T_min 0.343
_exptl_absorpt_correction_type empirical
_exptl_absorpt_process_details '(Blessing, 1995, 1997)'
_exptl_crystal_colour colorless
_exptl_crystal_density_diffrn 2.817
_exptl_crystal_density_method 'not measured'
_exptl_crystal_description block
_exptl_crystal_F_000 800
_exptl_crystal_size_max 0.10
_exptl_crystal_size_mid 0.10
_exptl_crystal_size_min 0.10
_refine_diff_density_max 1.338
_refine_diff_density_min -1.723
_refine_diff_density_rms 0.251
_refine_ls_extinction_coef 0.0057(3)
_refine_ls_extinction_expression Fc^*^=kFc[1+0.001xFc^2^\l^3^/sin(2\q)]^-1/4^
_refine_ls_extinction_method SHELXL
_refine_ls_goodness_of_fit_ref 0.913
_refine_ls_hydrogen_treatment mixed
_refine_ls_matrix_type full
_refine_ls_number_parameters 163
_refine_ls_number_reflns 2299
_refine_ls_number_restraints 0
_refine_ls_restrained_S_all 0.913
_refine_ls_R_factor_all 0.0560
_refine_ls_R_factor_gt 0.0317
_refine_ls_shift/su_max 0.000
_refine_ls_shift/su_mean 0.000
_refine_ls_structure_factor_coef Fsqd
_refine_ls_weighting_details 'calc w=1/[\s^2^(Fo^2^)+(0.0225P)^2^+0.0000P] where P=(Fo^2^+2Fc^2^)/3'
_refine_ls_weighting_scheme calc
_refine_ls_wR_factor_gt 0.0515
_refine_ls_wR_factor_ref 0.0556
_reflns_number_gt 1664
_reflns_number_total 2299
_reflns_threshold_expression >2sigma(I)
_cod_data_source_file ic0487575si20040906_123354_09.cif
_cod_data_source_block 14
_cod_database_code 4308573

loop_
_symmetry_equiv_pos_as_xyz
'x, y, z'
'-x, y+1/2, -z+1/2'
'-x, -y, -z'
'x, -y-1/2, z-1/2'

loop_
_atom_site_label
_atom_site_type_symbol
_atom_site_fract_x
_atom_site_fract_y
_atom_site_fract_z
_atom_site_U_iso_or_equiv
_atom_site_adp_type
_atom_site_occupancy
_atom_site_symmetry_multiplicity
_atom_site_calc_flag
_atom_site_refinement_flags
_atom_site_disorder_assembly
_atom_site_disorder_group
Lu1 Lu 0.27539(3) 0.042054(15) 0.13353(3) 0.01815(11) Uani 1 1 d . . .
C4 C -0.0321(7) 0.3953(4) 0.0978(7) 0.0252(14) Uani 1 1 d . . .
H1A H 0.0400 0.4386 0.1385 0.030 Uiso 1 1 calc R . .
C5 C 0.0065(7) 0.3065(4) 0.0709(7) 0.0263(14) Uani 1 1 d . . .
H2A H 0.1052 0.2898 0.0916 0.032 Uiso 1 1 calc R . .
C1 C -0.0995(6) 0.2420(4) 0.0138(7) 0.0203(13) Uani 1 1 d . . .
C2 C -0.2439(7) 0.2699(4) -0.0273(8) 0.0297(15) Uani 1 1 d . . .
H4A H -0.3172 0.2283 -0.0730 0.036 Uiso 1 1 calc R . .
C3 C -0.2791(7) 0.3591(4) -0.0006(8) 0.0327(16) Uani 1 1 d . . .
H5A H -0.3765 0.3779 -0.0281 0.039 Uiso 1 1 calc R . .
C6 C -0.0565(7) 0.1429(4) 0.0001(7) 0.0200(13) Uani 1 1 d . . .
N1 N -0.1738(5) 0.4197(3) 0.0651(6) 0.0234(11) Uani 1 1 d . . .
O1 O 0.0768(5) 0.1237(3) 0.0490(5) 0.0296(10) Uani 1 1 d . . .
O2 O -0.1567(5) 0.0875(3) -0.0571(5) 0.0286(10) Uani 1 1 d . . .
O3 O -0.2116(4) 0.5051(2) 0.1029(5) 0.0246(9) Uani 1 1 d . . .
O4 O 0.4367(4) 0.1323(3) 0.0046(4) 0.0271(10) Uani 1 1 d . . .
O5 O 0.2816(4) 0.0276(2) -0.1724(5) 0.0246(9) Uani 1 1 d . . .
O6 O 0.5309(4) 0.0454(3) -0.2240(5) 0.0309(10) Uani 1 1 d . . .
O7 O 0.3595(5) 0.1667(3) -0.3108(5) 0.0262(10) Uani 1 1 d . . .
O8 O 0.3510(5) 0.1574(3) 0.3278(6) 0.0296(11) Uani 1 1 d . . .
S1 S 0.40232(16) 0.09360(9) -0.17989(18) 0.0206(3) Uani 1 1 d . . .
H8A H 0.369(8) 0.215(5) 0.292(8) 0.06(2) Uiso 1 1 d . . .
H8B H 0.340(7) 0.161(4) 0.424(8) 0.021(19) Uiso 1 1 d . . .

loop_
_atom_site_aniso_label
_atom_site_aniso_U_11
_atom_site_aniso_U_22
_atom_site_aniso_U_33
_atom_site_aniso_U_23
_atom_site_aniso_U_13
_atom_site_aniso_U_12
Lu1 0.01844(15) 0.01566(14) 0.02046(15) -0.00010(11) 0.00378(9) -0.00008(12)
C4 0.025(4) 0.021(3) 0.029(3) 0.000(3) 0.004(3) -0.003(3)
C5 0.027(4) 0.024(3) 0.028(3) 0.000(3) 0.005(3) 0.000(3)
C1 0.017(3) 0.021(3) 0.022(3) -0.003(3) 0.003(2) 0.000(3)
C2 0.022(4) 0.021(3) 0.043(4) -0.011(3) -0.001(3) -0.001(3)
C3 0.020(4) 0.031(4) 0.043(4) -0.014(3) -0.004(3) 0.001(3)
C6 0.027(4) 0.015(3) 0.019(3) -0.002(2) 0.007(3) 0.001(3)
N1 0.026(3) 0.023(3) 0.023(3) -0.001(2) 0.006(2) -0.001(2)
O1 0.027(3) 0.024(2) 0.037(2) -0.003(2) 0.0011(19) 0.006(2)
O2 0.028(3) 0.021(2) 0.036(2) -0.0060(19) 0.005(2) -0.003(2)
O3 0.036(3) 0.0103(18) 0.029(2) -0.0030(17) 0.0108(19) 0.0080(18)
O4 0.032(3) 0.032(2) 0.019(2) -0.0024(18) 0.0066(17) -0.0099(19)
O5 0.024(2) 0.025(2) 0.025(2) -0.0022(17) 0.0068(17) -0.0063(17)
O6 0.024(2) 0.037(2) 0.034(2) 0.008(2) 0.0107(18) 0.012(2)
O7 0.036(3) 0.021(2) 0.022(2) 0.0066(18) 0.0067(18) 0.0104(19)
O8 0.046(3) 0.025(3) 0.020(2) 0.003(2) 0.012(2) -0.009(2)
S1 0.0212(8) 0.0205(7) 0.0200(7) 0.0022(6) 0.0032(6) 0.0027(6)

loop_
_atom_type_symbol
_atom_type_description
_atom_type_scat_dispersion_real
_atom_type_scat_dispersion_imag
_atom_type_scat_source
C C 0.0033 0.0016 'International Tables Vol C Tables 4.2.6.8 and 6.1.1.4'
H H 0.0000 0.0000 'International Tables Vol C Tables 4.2.6.8 and 6.1.1.4'
N N 0.0061 0.0033 'International Tables Vol C Tables 4.2.6.8 and 6.1.1.4'
O O 0.0106 0.0060 'International Tables Vol C Tables 4.2.6.8 and 6.1.1.4'
Lu Lu -0.4720 5.8584 'International Tables Vol C Tables 4.2.6.8 and 6.1.1.4'
S S 0.1246 0.1234 'International Tables Vol C Tables 4.2.6.8 and 6.1.1.4'

loop_
_geom_angle_atom_site_label_1
_geom_angle_atom_site_label_2
_geom_angle_atom_site_label_3
_geom_angle
_geom_angle_site_symmetry_1
_geom_angle_site_symmetry_3
_geom_angle_publ_flag
O1 Lu1 O6 177.20(15) . 3_655 ?
O1 Lu1 O2 92.22(15) . 3 ?
O6 Lu1 O2 85.60(15) 3_655 3 ?
O1 Lu1 O3 92.82(15) . 2_545 ?
O6 Lu1 O3 85.08(14) 3_655 2_545 ?
O2 Lu1 O3 80.17(14) 3 2_545 ?
O1 Lu1 O8 85.92(16) . . ?
O6 Lu1 O8 95.20(16) 3_655 . ?
O2 Lu1 O8 152.58(16) 3 . ?
O3 Lu1 O8 72.61(15) 2_545 . ?
O1 Lu1 O4 97.84(15) . . ?
O6 Lu1 O4 84.94(14) 3_655 . ?
O2 Lu1 O4 134.31(13) 3 . ?
O3 Lu1 O4 142.94(12) 2_545 . ?
O8 Lu1 O4 72.89(14) . . ?
O1 Lu1 O5 85.93(14) . . ?
O6 Lu1 O5 95.25(14) 3_655 . ?
O2 Lu1 O5 76.30(14) 3 . ?
O3 Lu1 O5 156.37(13) 2_545 . ?
O8 Lu1 O5 130.68(15) . . ?
O4 Lu1 O5 60.27(12) . . ?
O1 Lu1 S1 93.51(11) . . ?
O6 Lu1 S1 88.76(11) 3_655 . ?
O2 Lu1 S1 105.10(11) 3 . ?
O3 Lu1 S1 171.58(10) 2_545 . ?
O8 Lu1 S1 102.32(12) . . ?
O4 Lu1 S1 30.19(9) . . ?
O5 Lu1 S1 30.14(9) . . ?
N1 C4 C5 119.8(5) . . ?
C4 C5 C1 120.4(6) . . ?
C5 C1 C2 118.5(5) . . ?
C5 C1 C6 119.8(5) . . ?
C2 C1 C6 121.7(5) . . ?
C3 C2 C1 119.7(6) . . ?
N1 C3 C2 120.5(6) . . ?
O2 C6 O1 125.9(5) . . ?
O2 C6 C1 117.2(5) . . ?
O1 C6 C1 116.9(5) . . ?
C4 N1 O3 119.5(5) . . ?
C4 N1 C3 120.9(5) . . ?
O3 N1 C3 119.5(5) . . ?
C6 O1 Lu1 159.8(4) . . ?
C6 O2 Lu1 161.5(4) . 3 ?
N1 O3 Lu1 122.3(3) . 2 ?
S1 O4 Lu1 97.72(19) . . ?
S1 O5 Lu1 97.61(18) . . ?
S1 O6 Lu1 148.3(3) . 3_655 ?
O7 S1 O6 109.1(2) . . ?
O7 S1 O5 112.7(2) . . ?
O6 S1 O5 110.0(2) . . ?
O7 S1 O4 110.2(2) . . ?
O6 S1 O4 110.5(2) . . ?
O5 S1 O4 104.2(2) . . ?
O7 S1 Lu1 129.62(17) . . ?
O6 S1 Lu1 121.30(16) . . ?
O5 S1 Lu1 52.25(15) . . ?
O4 S1 Lu1 52.09(15) . . ?

loop_
_geom_bond_atom_site_label_1
_geom_bond_atom_site_label_2
_geom_bond_distance
_geom_bond_site_symmetry_2
_geom_bond_publ_flag
Lu1 O1 2.187(4) . ?
Lu1 O6 2.207(4) 3_655 ?
Lu1 O2 2.213(4) 3 ?
Lu1 O3 2.248(4) 2_545 ?
Lu1 O8 2.263(4) . ?
Lu1 O4 2.334(4) . ?
Lu1 O5 2.338(4) . ?
Lu1 S1 2.9311(14) . ?
C4 N1 1.338(7) . ?
C4 C5 1.372(8) . ?
C5 C1 1.372(7) . ?
C1 C2 1.378(8) . ?
C1 C6 1.510(7) . ?
C2 C3 1.366(8) . ?
C3 N1 1.343(7) . ?
C6 O2 1.247(6) . ?
C6 O1 1.254(7) . ?
N1 O3 1.341(6) . ?
O2 Lu1 2.213(4) 3 ?
O3 Lu1 2.248(4) 2 ?
O4 S1 1.488(4) . ?
O5 S1 1.485(4) . ?
O6 S1 1.472(4) . ?
O6 Lu1 2.207(4) 3_655 ?
O7 S1 1.462(4) . ?

loop_
_geom_hbond_atom_site_label_D
_geom_hbond_atom_site_label_H
_geom_hbond_atom_site_label_A
_geom_hbond_distance_DH
_geom_hbond_distance_HA
_geom_hbond_distance_DA
_geom_hbond_angle_DHA
_geom_hbond_site_symmetry_A
O8 H8A O7 0.91(7) 1.89(7) 2.783(6) 167(6) 4_566
O8 H8B O7 0.75(6) 1.99(6) 2.728(6) 168(7) 1_556
